data_2016123
loop_
_publ_author_name
'Zhang, Jing'
'Zhu, Long-Guan'

_publ_section_title
;
 Different supramolecular assemblies in two 1:1 proton-transfer
 compounds of sulfobenzoic acids with aromatic amines
;
_journal_coeditor_code SQ3086
_journal_issue 8
_journal_name_full 'Acta Crystallographica Section C'
_journal_page_first o484
_journal_page_last o486
_journal_paper_doi 10.1107/S0108270107033008
_journal_volume 63
_journal_year 2007
_chemical_formula_iupac 'C12 H9 N2 +, C7 H5 O5 S-, 2H2 O'
_chemical_formula_moiety 'C12 H9 N2 +, C7 H5 O5 S -, 2(H2 O)'
_chemical_formula_sum 'C19 H18 N2 O7 S'
_chemical_formula_weight 418.41
_chemical_name_systematic
;
1,10-phenanthrolin-1-ium 4-carboxybenzenesulfonate dihydrate
;
_space_group_IT_number 76
_symmetry_cell_setting tetragonal
_symmetry_space_group_name_Hall 'P 4w'
_symmetry_space_group_name_H-M 'P 41'
_atom_sites_solution_hydrogens geom
_atom_sites_solution_primary direct
_atom_sites_solution_secondary difmap
_audit_creation_method SHELXL-97
_cell_angle_alpha 90.00
_cell_angle_beta 90.00
_cell_angle_gamma 90.00
_cell_formula_units_Z 4
_cell_length_a 7.1807(6)
_cell_length_b 7.1807(6)
_cell_length_c 36.171(3)
_cell_measurement_reflns_used 5906
_cell_measurement_temperature 295(2)
_cell_measurement_theta_max 27.4
_cell_measurement_theta_min 2.25
_cell_volume 1865.1(3)
_computing_cell_refinement 'SAINT (Bruker, 2002)'
_computing_data_collection 'SMART (Bruker, 2002)'
_computing_data_reduction SAINT
_computing_molecular_graphics 'Ortep-3 for Windows (Farrugia, 1997)'
_computing_publication_material 'WinGX (Farrugia, 1999)'
_computing_structure_refinement 'SHELXL97 (Sheldrick, 1997)'
_computing_structure_solution 'SHELXS97 (Sheldrick, 1997)'
_diffrn_ambient_temperature 295(2)
_diffrn_measured_fraction_theta_full 1.000
_diffrn_measured_fraction_theta_max 1.000
_diffrn_measurement_device_type 'Bruker SMART CCD area-detector'
_diffrn_measurement_method 'phi and omega scans'
_diffrn_radiation_monochromator graphite
_diffrn_radiation_source 'fine-focus sealed tube'
_diffrn_radiation_type MoK\a
_diffrn_radiation_wavelength 0.71073
_diffrn_reflns_av_R_equivalents 0.0213
_diffrn_reflns_av_sigmaI/netI 0.0255
_diffrn_reflns_limit_h_max 9
_diffrn_reflns_limit_h_min -9
_diffrn_reflns_limit_k_max 9
_diffrn_reflns_limit_k_min -6
_diffrn_reflns_limit_l_max 46
_diffrn_reflns_limit_l_min -46
_diffrn_reflns_number 11629
_diffrn_reflns_theta_full 27.45
_diffrn_reflns_theta_max 27.45
_diffrn_reflns_theta_min 2.25
_diffrn_standards_interval_count 0
_diffrn_standards_interval_time 0
_diffrn_standards_number 0
_exptl_absorpt_coefficient_mu 0.221
_exptl_absorpt_correction_T_max 0.9469
_exptl_absorpt_correction_T_min 0.9308
_exptl_absorpt_correction_type multi-scan
_exptl_absorpt_process_details '(SADABS; Bruker, 2002)'
_exptl_crystal_colour colorless
_exptl_crystal_density_diffrn 1.490
_exptl_crystal_density_method 'not measured'
_exptl_crystal_description prism
_exptl_crystal_F_000 872
_exptl_crystal_size_max 0.33
_exptl_crystal_size_mid 0.31
_exptl_crystal_size_min 0.25
_refine_diff_density_max 0.162
_refine_diff_density_min -0.286
_refine_ls_abs_structure_details 'Flack (1983), 2097 Friedel pairs'
_refine_ls_abs_structure_Flack 0.04(6)
_refine_ls_extinction_method none
_refine_ls_goodness_of_fit_ref 0.802
_refine_ls_hydrogen_treatment mixed
_refine_ls_matrix_type full
_refine_ls_number_parameters 280
_refine_ls_number_reflns 4269
_refine_ls_number_restraints 9
_refine_ls_restrained_S_all 0.801
_refine_ls_R_factor_all 0.0392
_refine_ls_R_factor_gt 0.0358
_refine_ls_shift/su_max 0.000
_refine_ls_shift/su_mean <0.001
_refine_ls_structure_factor_coef Fsqd
_refine_ls_weighting_details 'calc w=1/[\s^2^(Fo^2^)+(0.0707P)^2^+0.2329P] where P=(Fo^2^+2Fc^2^)/3'
_refine_ls_weighting_scheme calc
_refine_ls_wR_factor_gt 0.0952
_refine_ls_wR_factor_ref 0.0992
_reflns_number_gt 3975
_reflns_number_total 4269
_reflns_threshold_expression I>2\s(I)
_cod_data_source_file sq3086.cif
_cod_data_source_block II
_cod_database_code 2016123
_cod_database_fobs_code 2016123

loop_
_symmetry_equiv_pos_as_xyz
'x, y, z'
'-x, -y, z+1/2'
'-y, x, z+1/4'
'y, -x, z+3/4'

loop_
_atom_site_type_symbol
_atom_site_label
_atom_site_fract_x
_atom_site_fract_y
_atom_site_fract_z
_atom_site_U_iso_or_equiv
_atom_site_adp_type
_atom_site_calc_flag
_atom_site_refinement_flags
_atom_site_occupancy
S S1 0.68024(7) 0.71642(7) 0.397327(13) 0.03826(12) Uani d . 1
O O1 1.1848(3) 0.8081(3) 0.24149(4) 0.0565(4) Uani d . 1
O O2 1.3954(2) 0.8938(2) 0.28284(4) 0.0500(4) Uani d D 1
O O3 0.5662(2) 0.8832(3) 0.39467(5) 0.0605(4) Uani d . 1
O O4 0.5788(3) 0.5473(3) 0.38904(5) 0.0596(5) Uani d . 1
O O5 0.7784(2) 0.7071(3) 0.43204(4) 0.0588(5) Uani d . 1
H H6B 0.978(2) 0.726(4) 0.2103(9) 0.080 Uiso d D 1
H H6A 0.889(4) 0.604(3) 0.1870(7) 0.080 Uiso d D 1
O O6 0.8735(3) 0.6959(4) 0.20144(7) 0.0785(6) Uani d D 1
H H7B 0.682(4) 0.847(3) 0.2161(8) 0.080 Uiso d D 1
H H7A 0.614(4) 1.027(2) 0.2132(8) 0.080 Uiso d D 1
O O7 0.6064(3) 0.9260(3) 0.22518(5) 0.0649(5) Uani d D 1
C C1 1.2287(3) 0.8332(3) 0.27332(5) 0.0381(4) Uani d . 1
C C2 1.1013(3) 0.7981(3) 0.30504(5) 0.0343(4) Uani d . 1
C C3 0.9188(3) 0.7442(3) 0.29738(6) 0.0401(4) Uani d . 1
H H3 0.8814 0.7277 0.2730 0.048 Uiso calc R 1
C C4 0.7939(3) 0.7152(3) 0.32552(5) 0.0390(4) Uani d . 1
H H4 0.6725 0.6789 0.3202 0.047 Uiso calc R 1
C C5 0.8499(3) 0.7405(3) 0.36198(5) 0.0327(4) Uani d . 1
C C6 1.0315(3) 0.7901(3) 0.37011(5) 0.0371(4) Uani d . 1
H H6 1.0689 0.8037 0.3946 0.044 Uiso calc R 1
C C7 1.1577(3) 0.8193(3) 0.34169(5) 0.0355(4) Uani d . 1
H H7 1.2798 0.8530 0.3471 0.043 Uiso calc R 1
N N1 0.2547(2) 0.3657(3) 0.36506(5) 0.0408(4) Uani d D 1
N N2 0.3836(3) 0.4006(3) 0.29415(5) 0.0479(4) Uani d . 1
C C8 0.2033(3) 0.3484(3) 0.40028(6) 0.0501(5) Uani d . 1
H H8 0.2851 0.3824 0.4190 0.060 Uiso calc R 1
C C9 0.0292(3) 0.2802(3) 0.40900(7) 0.0520(5) Uani d . 1
H H9 -0.0053 0.2630 0.4336 0.062 Uiso calc R 1
C C10 -0.0926(3) 0.2379(3) 0.38099(7) 0.0487(5) Uani d . 1
H H10 -0.2115 0.1950 0.3866 0.058 Uiso calc R 1
C C11 -0.0394(3) 0.2590(3) 0.34404(6) 0.0404(4) Uani d . 1
C C12 -0.1598(3) 0.2159(3) 0.31366(8) 0.0535(6) Uani d . 1
H H12 -0.2808 0.1757 0.3182 0.064 Uiso calc R 1
C C13 -0.0991(4) 0.2330(3) 0.27843(8) 0.0573(6) Uani d . 1
H H13 -0.1791 0.2039 0.2591 0.069 Uiso calc R 1
C C14 0.0846(3) 0.2947(3) 0.27044(7) 0.0485(5) Uani d . 1
C C15 0.1549(5) 0.3147(4) 0.23409(7) 0.0634(7) Uani d . 1
H H15 0.0796 0.2882 0.2138 0.076 Uiso calc R 1
C C16 0.3323(5) 0.3726(4) 0.22901(7) 0.0662(8) Uani d . 1
H H16 0.3808 0.3838 0.2053 0.079 Uiso calc R 1
C C18 0.1414(3) 0.3215(2) 0.33640(5) 0.0365(4) Uani d . 1
C C17 0.4418(4) 0.4151(4) 0.25969(7) 0.0594(6) Uani d . 1
H H17 0.5629 0.4562 0.2556 0.071 Uiso calc R 1
C C19 0.2081(3) 0.3401(3) 0.29933(6) 0.0407(4) Uani d . 1
H H1A 0.362(2) 0.402(4) 0.3611(10) 0.080 Uiso d D 1
H H2A 1.465(4) 0.918(5) 0.2641(6) 0.080 Uiso d D 1

loop_
_atom_site_aniso_label
_atom_site_aniso_U_11
_atom_site_aniso_U_22
_atom_site_aniso_U_33
_atom_site_aniso_U_12
_atom_site_aniso_U_13
_atom_site_aniso_U_23
S1 0.0355(2) 0.0478(3) 0.0315(2) -0.00295(19) 0.00165(18) 0.00395(19)
O1 0.0543(9) 0.0826(13) 0.0326(8) -0.0121(8) 0.0057(6) -0.0032(7)
O2 0.0421(8) 0.0673(10) 0.0407(8) -0.0067(7) 0.0054(6) 0.0041(7)
O3 0.0585(10) 0.0650(10) 0.0581(10) 0.0170(8) 0.0180(8) 0.0098(9)
O4 0.0566(10) 0.0670(11) 0.0553(10) -0.0234(8) 0.0074(7) 0.0015(8)
O5 0.0468(9) 0.0939(14) 0.0357(8) -0.0049(9) -0.0014(7) 0.0093(8)
O6 0.0716(13) 0.0919(16) 0.0722(13) 0.0193(11) -0.0204(10) -0.0422(12)
O7 0.0578(10) 0.0750(13) 0.0619(11) 0.0080(9) 0.0202(8) 0.0218(9)
C1 0.0419(10) 0.0351(9) 0.0373(10) 0.0028(7) 0.0038(8) 0.0010(8)
C2 0.0391(9) 0.0320(8) 0.0318(9) 0.0037(7) 0.0027(7) 0.0021(7)
C3 0.0412(10) 0.0506(11) 0.0284(8) -0.0032(8) -0.0028(7) 0.0010(8)
C4 0.0354(9) 0.0468(11) 0.0348(9) -0.0056(8) -0.0028(7) 0.0011(8)
C5 0.0347(9) 0.0330(8) 0.0303(9) 0.0005(7) 0.0003(7) 0.0032(7)
C6 0.0396(10) 0.0406(10) 0.0310(9) -0.0007(7) -0.0033(7) -0.0010(7)
C7 0.0316(9) 0.0378(9) 0.0372(9) -0.0006(7) -0.0029(7) 0.0000(8)
N1 0.0382(8) 0.0437(9) 0.0406(9) -0.0003(7) -0.0030(7) 0.0032(7)
N2 0.0465(10) 0.0485(10) 0.0488(10) 0.0071(8) 0.0055(8) 0.0035(8)
C8 0.0542(12) 0.0537(12) 0.0423(11) -0.0041(9) -0.0047(10) 0.0028(10)
C9 0.0585(14) 0.0519(13) 0.0455(12) -0.0016(10) 0.0103(10) 0.0044(10)
C10 0.0410(11) 0.0410(11) 0.0641(14) -0.0026(8) 0.0102(10) 0.0014(10)
C11 0.0363(9) 0.0303(9) 0.0547(12) 0.0043(7) -0.0040(9) -0.0057(8)
C12 0.0391(11) 0.0448(12) 0.0765(17) 0.0030(9) -0.0121(11) -0.0123(11)
C13 0.0575(14) 0.0511(12) 0.0634(15) 0.0118(10) -0.0208(12) -0.0206(11)
C14 0.0581(13) 0.0381(10) 0.0495(11) 0.0189(9) -0.0093(10) -0.0102(9)
C15 0.091(2) 0.0559(15) 0.0429(12) 0.0331(14) -0.0108(13) -0.0148(11)
C16 0.091(2) 0.0651(16) 0.0421(13) 0.0329(15) 0.0164(13) 0.0042(11)
C18 0.0389(9) 0.0303(9) 0.0402(10) 0.0058(7) -0.0040(8) -0.0023(7)
C17 0.0619(15) 0.0584(14) 0.0580(15) 0.0180(11) 0.0167(12) 0.0084(11)
C19 0.0472(11) 0.0332(9) 0.0417(10) 0.0109(8) -0.0007(9) -0.0010(8)

loop_
_atom_type_symbol
_atom_type_description
_atom_type_scat_dispersion_real
_atom_type_scat_dispersion_imag
_atom_type_scat_source
C C 0.0033 0.0016 'International Tables Vol C Tables 4.2.6.8 and 6.1.1.4'
H H 0.0000 0.0000 'International Tables Vol C Tables 4.2.6.8 and 6.1.1.4'
N N 0.0061 0.0033 'International Tables Vol C Tables 4.2.6.8 and 6.1.1.4'
O O 0.0106 0.0060 'International Tables Vol C Tables 4.2.6.8 and 6.1.1.4'
S S 0.1246 0.1234 'International Tables Vol C Tables 4.2.6.8 and 6.1.1.4'

loop_
_geom_angle_atom_site_label_1
_geom_angle_atom_site_label_2
_geom_angle_atom_site_label_3
_geom_angle
_geom_angle_publ_flag
O5 S1 O4 112.79(11) ?
O5 S1 O3 111.82(12) ?
O4 S1 O3 113.18(12) ?
O5 S1 C5 107.25(9) ?
O4 S1 C5 106.15(10) ?
O3 S1 C5 105.00(9) ?
C1 O2 H2A 113(2) ?
H6B O6 H6A 108.6(16) ?
H7B O7 H7A 109.4(16) ?
O1 C1 O2 122.35(19) ?
O1 C1 C2 123.30(19) ?
O2 C1 C2 114.35(17) ?
C3 C2 C7 119.48(18) ?
C3 C2 C1 118.13(17) ?
C7 C2 C1 122.38(17) ?
C4 C3 C2 120.60(18) ?
C4 C3 H3 119.7 ?
C2 C3 H3 119.7 ?
C3 C4 C5 119.66(18) ?
C3 C4 H4 120.2 ?
C5 C4 H4 120.2 ?
C6 C5 C4 120.48(17) ?
C6 C5 S1 121.28(14) ?
C4 C5 S1 118.19(14) ?
C5 C6 C7 119.84(17) ?
C5 C6 H6 120.1 ?
C7 C6 H6 120.1 ?
C6 C7 C2 119.91(18) ?
C6 C7 H7 120.0 ?
C2 C7 H7 120.0 ?
C8 N1 C18 122.93(19) yes
C8 N1 H1A 117(3) ?
C18 N1 H1A 120(3) ?
C17 N2 C19 117.0(2) yes
N1 C8 C9 120.2(2) ?
N1 C8 H8 119.9 ?
C9 C8 H8 119.9 ?
C10 C9 C8 119.2(2) ?
C10 C9 H9 120.4 ?
C8 C9 H9 120.4 ?
C9 C10 C11 120.5(2) ?
C9 C10 H10 119.7 ?
C11 C10 H10 119.7 ?
C10 C11 C18 118.5(2) ?
C10 C11 C12 123.0(2) ?
C18 C11 C12 118.5(2) ?
C13 C12 C11 120.6(2) ?
C13 C12 H12 119.7 ?
C11 C12 H12 119.7 ?
C12 C13 C14 121.3(2) ?
C12 C13 H13 119.4 ?
C14 C13 H13 119.4 ?
C19 C14 C15 116.2(2) ?
C19 C14 C13 120.4(2) ?
C15 C14 C13 123.5(2) ?
C16 C15 C14 119.5(2) ?
C16 C15 H15 120.2 ?
C14 C15 H15 120.2 ?
C15 C16 C17 119.4(2) ?
C15 C16 H16 120.3 ?
C17 C16 H16 120.3 ?
N1 C18 C11 118.69(19) ?
N1 C18 C19 119.60(18) ?
C11 C18 C19 121.71(18) ?
N2 C17 C16 123.8(3) ?
N2 C17 H17 118.1 ?
C16 C17 H17 118.1 ?
N2 C19 C14 124.1(2) ?
N2 C19 C18 118.33(18) ?
C14 C19 C18 117.6(2) ?

loop_
_geom_bond_atom_site_label_1
_geom_bond_atom_site_label_2
_geom_bond_distance
_geom_bond_publ_flag
S1 O5 1.4416(16) ?
S1 O4 1.4480(18) ?
S1 O3 1.4538(18) ?
S1 C5 1.7741(19) ?
O1 C1 1.207(3) ?
O2 C1 1.320(3) ?
O2 H2A 0.86(3) ?
O6 H6B 0.844(10) ?
O6 H6A 0.851(10) ?
O7 H7B 0.85(3) ?
O7 H7A 0.848(10) ?
C1 C2 1.489(3) ?
C2 C3 1.394(3) ?
C2 C7 1.395(3) ?
C3 C4 1.372(3) ?
C3 H3 0.9300 ?
C4 C5 1.391(3) ?
C4 H4 0.9300 ?
C5 C6 1.384(3) ?
C6 C7 1.386(3) ?
C6 H6 0.9300 ?
C7 H7 0.9300 ?
N1 C8 1.332(3) yes
N1 C18 1.356(3) yes
N1 H1A 0.825(10) ?
N2 C17 1.319(3) yes
N2 C19 1.345(3) yes
C8 C9 1.380(3) ?
C8 H8 0.9300 ?
C9 C10 1.372(4) ?
C9 H9 0.9300 ?
C10 C11 1.398(3) ?
C10 H10 0.9300 ?
C11 C18 1.401(3) ?
C11 C12 1.432(3) ?
C12 C13 1.352(4) ?
C12 H12 0.9300 ?
C13 C14 1.421(4) ?
C13 H13 0.9300 ?
C14 C19 1.409(3) ?
C14 C15 1.415(4) ?
C15 C16 1.353(5) ?
C15 H15 0.9300 ?
C16 C17 1.394(4) ?
C16 H16 0.9300 ?
C18 C19 1.430(3) ?
C17 H17 0.9300 ?

loop_
_geom_hbond_atom_site_label_D
_geom_hbond_atom_site_label_H
_geom_hbond_atom_site_label_A
_geom_hbond_site_symmetry_A
_geom_hbond_distance_DH
_geom_hbond_distance_HA
_geom_hbond_distance_DA
_geom_hbond_angle_DHA
_geom_hbond_publ_flag
O6 H6B O1 . 0.844(10) 1.956(12) 2.783(3) 166(3) yes
O6 H6A O3 4_564 0.851(10) 1.957(12) 2.786(3) 164(3) yes
O7 H7B O6 . 0.85(3) 1.83(3) 2.674(3) 170(4) yes
O7 H7A O5 4_574 0.848(10) 1.915(15) 2.731(3) 161(3) yes
N1 H1A O4 . 0.825(10) 2.13(2) 2.805(2) 139(3) yes
O2 H2A O7 1_655 0.86(3) 1.737(11) 2.588(2) 171(3) yes

loop_
_geom_torsion_atom_site_label_1
_geom_torsion_atom_site_label_2
_geom_torsion_atom_site_label_3
_geom_torsion_atom_site_label_4
_geom_torsion
O1 C1 C2 C3 -3.9(3)
O2 C1 C2 C3 176.30(18)
O1 C1 C2 C7 176.8(2)
O2 C1 C2 C7 -3.0(3)
C7 C2 C3 C4 1.2(3)
C1 C2 C3 C4 -178.11(19)
C2 C3 C4 C5 0.2(3)
C3 C4 C5 C6 -1.6(3)
C3 C4 C5 S1 175.97(16)
O5 S1 C5 C6 -15.1(2)
O4 S1 C5 C6 -135.92(17)
O3 S1 C5 C6 103.96(18)
O5 S1 C5 C4 167.31(17)
O4 S1 C5 C4 46.50(19)
O3 S1 C5 C4 -73.62(19)
C4 C5 C6 C7 1.6(3)
S1 C5 C6 C7 -175.90(15)
C5 C6 C7 C2 -0.2(3)
C3 C2 C7 C6 -1.2(3)
C1 C2 C7 C6 178.08(17)
C18 N1 C8 C9 1.0(3)
N1 C8 C9 C10 -2.7(4)
C8 C9 C10 C11 1.7(3)
C9 C10 C11 C18 0.9(3)
C9 C10 C11 C12 179.5(2)
C10 C11 C12 C13 -177.8(2)
C18 C11 C12 C13 0.8(3)
C11 C12 C13 C14 -0.3(4)
C12 C13 C14 C19 -0.2(3)
C12 C13 C14 C15 179.9(2)
C19 C14 C15 C16 0.7(3)
C13 C14 C15 C16 -179.4(2)
C14 C15 C16 C17 -1.3(4)
C8 N1 C18 C11 1.6(3)
C8 N1 C18 C19 -178.6(2)
C10 C11 C18 N1 -2.5(3)
C12 C11 C18 N1 178.81(18)
C10 C11 C18 C19 177.72(18)
C12 C11 C18 C19 -1.0(3)
C19 N2 C17 C16 0.3(4)
C15 C16 C17 N2 0.8(4)
C17 N2 C19 C14 -0.9(3)
C17 N2 C19 C18 179.6(2)
C15 C14 C19 N2 0.4(3)
C13 C14 C19 N2 -179.53(19)
C15 C14 C19 C18 179.95(18)
C13 C14 C19 C18 0.0(3)
N1 C18 C19 N2 0.4(3)
C11 C18 C19 N2 -179.83(17)
N1 C18 C19 C14 -179.24(17)
C11 C18 C19 C14 0.6(3)

loop_
_cod_related_entry_id
_cod_related_entry_database
_cod_related_entry_code
1 ChemSpider 21133118
